data_7701381
loop_
_publ_author_name
'Rehm, Tobias'
'Rothemund, Matthias'
'Dietel, Thomas'
'Kempe, Rhett'
'Schobert, Rainer'

_publ_section_title
;
 Synthesis, structures and cytotoxic effects in vitro of cis- and
 trans-[PtIVCl4(NHC)2] complexes and their PtII precursors
;
_journal_name_full 'Dalton Transactions'
_journal_paper_doi 10.1039/C9DT02438G
_journal_year 2019
_chemical_formula_moiety 'C30 H44 Cl2 N4 Pt, C H Cl3'
_chemical_formula_sum 'C31 H45 Cl5 N4 Pt'
_chemical_formula_weight 846.07
_space_group_crystal_system triclinic
_space_group_IT_number 2
_space_group_name_Hall '-P 1'
_space_group_name_H-M_alt 'P -1'
_symmetry_Int_Tables_number 2
_symmetry_space_group_name_Hall '-P 1'
_symmetry_space_group_name_H-M 'P -1'
_atom_sites_solution_primary dual
_audit_creation_date 2018-08-30
_audit_creation_method
;
Olex2 1.2
(compiled 2018.05.29 svn.r3508 for OlexSys, GUI svn.r5506)
;
_audit_update_record
;
2019-04-29 deposited with the CCDC.    2019-10-15 downloaded from the CCDC.
;
_cell_angle_alpha 104.49(3)
_cell_angle_beta 95.13(3)
_cell_angle_gamma 104.88(3)
_cell_formula_units_Z 2
_cell_length_a 8.6162(17)
_cell_length_b 12.200(2)
_cell_length_c 17.892(4)
_cell_measurement_reflns_used 1222
_cell_measurement_temperature 133
_cell_measurement_theta_max 25.78
_cell_measurement_theta_min 5.695
_cell_volume 1736.0(7)
_computing_molecular_graphics 'Olex2 (Dolomanov et al., 2009)'
_computing_publication_material 'Olex2 (Dolomanov et al., 2009)'
_computing_structure_refinement 'olex2.refine (Bourhis et al., 2015)'
_computing_structure_solution 'ShelXT (Sheldrick, 2015)'
_diffrn_ambient_temperature 133
_diffrn_measured_fraction_theta_full 1
_diffrn_measured_fraction_theta_max 0.9328
_diffrn_measurement_device_type 'Stoe Stadivari'
_diffrn_measurement_method '\w scans'
_diffrn_radiation_monochromator graphite
_diffrn_radiation_type 'Mo K\a'
_diffrn_radiation_wavelength 0.71073
_diffrn_reflns_av_R_equivalents 0.0148
_diffrn_reflns_av_unetI/netI 0.0196
_diffrn_reflns_limit_h_max 7
_diffrn_reflns_limit_h_min -11
_diffrn_reflns_limit_k_max 16
_diffrn_reflns_limit_k_min -16
_diffrn_reflns_limit_l_max 22
_diffrn_reflns_limit_l_min -23
_diffrn_reflns_number 20838
_diffrn_reflns_theta_full 28.50
_diffrn_reflns_theta_max 28.50
_diffrn_reflns_theta_min 1.80
_exptl_absorpt_coefficient_mu 4.452
_exptl_absorpt_correction_T_max 0.7332
_exptl_absorpt_correction_T_min 0.6125
_exptl_absorpt_correction_type numerical
_exptl_crystal_colour 'clear colourless'
_exptl_crystal_colour_lustre clear
_exptl_crystal_colour_primary colourless
_exptl_crystal_density_diffrn 1.6184
_exptl_crystal_description block
_exptl_crystal_F_000 842.5082
_exptl_crystal_size_max 0.068
_exptl_crystal_size_mid 0.005
_exptl_crystal_size_min 0.004
_refine_diff_density_max 0.6201
_refine_diff_density_min -0.5379
_refine_diff_density_rms 0.1096
_refine_ls_d_res_high 0.7447
_refine_ls_d_res_low 11.3069
_refine_ls_goodness_of_fit_ref 1.0402
_refine_ls_hydrogen_treatment constr
_refine_ls_matrix_type full
_refine_ls_number_constraints 70
_refine_ls_number_parameters 374
_refine_ls_number_reflns 8234
_refine_ls_number_restraints 0
_refine_ls_restrained_S_all 1.0402
_refine_ls_R_factor_all 0.0213
_refine_ls_R_factor_gt 0.0175
_refine_ls_shift/su_max 0.0000
_refine_ls_shift/su_mean 0.0000
_refine_ls_structure_factor_coef Fsqd
_refine_ls_weighting_details 'w=1/[\s^2^(Fo^2^)+(0.0198P)^2^+0.8853P] where P=(Fo^2^+2Fc^2^)/3'
_refine_ls_weighting_scheme calc
_refine_ls_wR_factor_gt 0.0372
_refine_ls_wR_factor_ref 0.0382
_reflns_Friedel_coverage 0.0
_reflns_limit_h_max 11
_reflns_limit_h_min -11
_reflns_limit_k_max 15
_reflns_limit_k_min -16
_reflns_limit_l_max 23
_reflns_limit_l_min 0
_reflns_number_gt 7605
_reflns_number_total 8234
_reflns_threshold_expression I>=2u(I)
_cod_data_source_file c9dt02438g2.cif
_cod_data_source_block sv475_1_t_p1
_cod_original_cell_volume 1736.1(7)
_cod_database_code 7701381
_olex2_refinement_description
;
1. Fixed Uiso
 At 1.2 times of:
  All C(H) groups, All C(H,H) groups
 At 1.5 times of:
  All C(H,H,H) groups
2.a Ternary CH refined with riding coordinates:
 C013(H013)
2.b Secondary CH2 refined with riding coordinates:
 C00G(H00a,H00b), C00K(H00c,H00d), C00L(H00e,H00g), C00N(H00h,H00j), C00O(H00k,
 H00l), C00S(H00n,H00o), C00T(H00s,H00t), C00U(H00u,H00v), C00W(H00z,H),
 C00Y(H0aa,Ha), C00Z(H1aa,Hb), C010(H01a,H01b)
2.c Aromatic/amide H refined with riding coordinates:
 C00F(H00F), C00I(H00I), C00M(H00M), C00P(H00P), C00Q(H00Q), C00R(H00R),
 C00X(H00), C012(H012)
2.d Idealised Me refined as rotating group:
 C00V(H00w,H00x,H00y), C011(H01c,H01d,H01e), C014(H01f,H01g,H01h), C015(H01i,
 H01j,H01k)
;
_olex2_submission_special_instructions 'No special instructions were received'

loop_
_space_group_symop_id
_space_group_symop_operation_xyz
1 x,y,z
2 -x,-y,-z

loop_
_atom_site_label
_atom_site_type_symbol
_atom_site_fract_x
_atom_site_fract_y
_atom_site_fract_z
_atom_site_U_iso_or_equiv
_atom_site_adp_type
_atom_site_occupancy
_atom_site_refinement_flags_posn
Pt01 Pt 0.522139(9) 0.437646(7) 0.768104(4) 0.01271(2) Uani 1.000000 .
Cl02 Cl 0.26080(6) 0.36689(4) 0.69124(3) 0.01844(10) Uani 1.000000 .
Cl03 Cl 0.43976(6) 0.30935(5) 0.84542(3) 0.02017(10) Uani 1.000000 .
Cl04 Cl 0.46834(8) 0.09266(6) 0.61238(4) 0.04160(15) Uani 1.000000 .
Cl05 Cl 0.29939(10) -0.00856(6) 0.72244(4) 0.04565(17) Uani 1.000000 .
Cl06 Cl 0.11812(8) 0.03073(6) 0.59255(4) 0.04108(15) Uani 1.000000 .
N007 N 0.6398(2) 0.52227(15) 0.63387(10) 0.0159(3) Uani 1.000000 .
N008 N 0.80291(19) 0.58531(15) 0.89584(9) 0.0146(3) Uani 1.000000 .
N009 N 0.86196(19) 0.43842(15) 0.81780(9) 0.0151(3) Uani 1.000000 .
N00A N 0.5537(2) 0.65227(15) 0.71278(10) 0.0165(3) Uani 1.000000 .
C00B C 0.7418(2) 0.49111(17) 0.83093(11) 0.0151(4) Uani 1.000000 .
C00C C 0.5790(2) 0.54413(18) 0.70173(11) 0.0154(4) Uani 1.000000 .
C00D C 1.0005(2) 0.49972(18) 0.87410(11) 0.0154(4) Uani 1.000000 .
C00E C 0.6549(2) 0.61653(18) 0.60155(12) 0.0174(4) Uani 1.000000 .
C00F C 0.7101(3) 0.6351(2) 0.53374(12) 0.0205(4) Uani 1.000000 .
H00F H 0.7454(3) 0.5774(2) 0.49879(12) 0.0246(5) Uiso 1.000000 R
C00G C 0.8399(3) 0.22651(19) 0.79997(12) 0.0230(4) Uani 1.000000 .
H00a H 0.7304(3) 0.20161(19) 0.81417(12) 0.0276(5) Uiso 1.000000 R
H00b H 0.9204(3) 0.25730(19) 0.84881(12) 0.0276(5) Uiso 1.000000 R
C00H C 0.9628(2) 0.59279(18) 0.92389(11) 0.0161(4) Uani 1.000000 .
C00I C 1.2614(2) 0.5562(2) 0.94988(12) 0.0216(4) Uani 1.000000 .
H00I H 1.3652(2) 0.5446(2) 0.96024(12) 0.0259(5) Uiso 1.000000 R
C00J C 0.6003(2) 0.69979(18) 0.65220(12) 0.0177(4) Uani 1.000000 .
C00K C 0.2076(3) 0.75242(19) 0.80077(13) 0.0218(4) Uani 1.000000 .
H00c H 0.2673(3) 0.83776(19) 0.81884(13) 0.0262(5) Uiso 1.000000 R
H00d H 0.2120(3) 0.72050(19) 0.84639(13) 0.0262(5) Uiso 1.000000 R
C00L C 0.8748(3) 0.1197(2) 0.74702(14) 0.0303(5) Uani 1.000000 .
H00e H 0.7876(3) 0.0840(2) 0.70071(14) 0.0363(6) Uiso 1.000000 R
H00g H 0.9789(3) 0.1461(2) 0.72835(14) 0.0363(6) Uiso 1.000000 R
C00M C 1.0742(2) 0.67118(19) 0.98804(12) 0.0195(4) Uani 1.000000 .
H00M H 1.0489(2) 0.73551(19) 1.02182(12) 0.0233(5) Uiso 1.000000 R
C00N C 0.6764(2) 0.41296(18) 0.59526(12) 0.0179(4) Uani 1.000000 .
H00h H 0.6286(2) 0.35095(18) 0.62008(12) 0.0215(5) Uiso 1.000000 R
H00j H 0.6244(2) 0.38582(18) 0.53964(12) 0.0215(5) Uiso 1.000000 R
C00O C 0.7659(3) 0.78792(18) 0.94038(13) 0.0209(4) Uani 1.000000 .
H00k H 0.8824(3) 0.82174(18) 0.96389(13) 0.0251(5) Uiso 1.000000 R
H00l H 0.7541(3) 0.79472(18) 0.88631(13) 0.0251(5) Uiso 1.000000 R
C00P C 1.2244(3) 0.6503(2) 1.00006(12) 0.0223(4) Uani 1.000000 .
H00P H 1.3038(3) 0.7013(2) 1.04345(12) 0.0268(5) Uiso 1.000000 R
C00Q C 1.1510(2) 0.47926(19) 0.88533(12) 0.0194(4) Uani 1.000000 .
H00Q H 1.1768(2) 0.41602(19) 0.85070(12) 0.0233(5) Uiso 1.000000 R
C00R C 0.5999(3) 0.80717(19) 0.63795(13) 0.0214(4) Uani 1.000000 .
H00R H 0.5617(3) 0.86392(19) 0.67213(13) 0.0257(5) Uiso 1.000000 R
C00S C 0.8577(2) 0.42781(19) 0.59952(12) 0.0186(4) Uani 1.000000 .
H00n H 0.9070(2) 0.49310(19) 0.57765(12) 0.0224(5) Uiso 1.000000 R
H00o H 0.9089(2) 0.44975(19) 0.65501(12) 0.0224(5) Uiso 1.000000 R
C00T C 0.8471(2) 0.32466(18) 0.76083(12) 0.0176(4) Uani 1.000000 .
H00s H 0.7472(2) 0.30280(18) 0.72185(12) 0.0211(5) Uiso 1.000000 R
H00t H 0.9414(2) 0.33305(18) 0.73272(12) 0.0211(5) Uiso 1.000000 R
C00U C 0.7102(2) 0.65807(18) 0.93819(12) 0.0172(4) Uani 1.000000 .
H00u H 0.5942(2) 0.62492(18) 0.91361(12) 0.0207(5) Uiso 1.000000 R
H00v H 0.7177(2) 0.65269(18) 0.99263(12) 0.0207(5) Uiso 1.000000 R
C00V C 0.0309(3) 0.7374(2) 0.76974(15) 0.0293(5) Uani 1.000000 .
H00w H 0.0255(3) 0.7659(14) 0.7233(6) 0.0440(8) Uiso 1.000000 GR
H00x H -0.0308(5) 0.6535(3) 0.7558(10) 0.0440(8) Uiso 1.000000 GR
H00y H -0.0158(7) 0.7830(12) 0.8101(4) 0.0440(8) Uiso 1.000000 GR
C00W C 0.6665(3) 0.8578(2) 0.98784(14) 0.0292(5) Uani 1.000000 .
H00z H 0.5514(3) 0.8272(2) 0.96187(14) 0.0350(6) Uiso 1.000000 R
H H 0.6711(3) 0.8450(2) 1.04038(14) 0.0350(6) Uiso 1.000000 R
C00X C 0.7112(3) 0.7421(2) 0.51966(13) 0.0240(5) Uani 1.000000 .
H00 H 0.7487(3) 0.7583(2) 0.47412(13) 0.0288(5) Uiso 1.000000 R
C00Y C 0.8929(3) 0.3152(2) 0.55463(13) 0.0249(5) Uani 1.000000 .
H0aa H 1.0110(3) 0.3250(2) 0.56614(13) 0.0298(6) Uiso 1.000000 R
Ha H 0.8350(3) 0.2485(2) 0.57336(13) 0.0298(6) Uiso 1.000000 R
C00Z C 0.4665(3) 0.70502(19) 0.77207(12) 0.0187(4) Uani 1.000000 .
H1aa H 0.4681(3) 0.66788(19) 0.81529(12) 0.0224(5) Uiso 1.000000 R
Hb H 0.5237(3) 0.79043(19) 0.79399(12) 0.0224(5) Uiso 1.000000 R
C010 C 0.2913(3) 0.68977(19) 0.73922(12) 0.0199(4) Uani 1.000000 .
H01a H 0.2314(3) 0.60447(19) 0.72068(12) 0.0238(5) Uiso 1.000000 R
H01b H 0.2888(3) 0.72238(19) 0.69386(12) 0.0238(5) Uiso 1.000000 R
C011 C 0.8416(3) 0.2843(2) 0.46646(13) 0.0307(5) Uani 1.000000 .
H01c H 0.8849(18) 0.2206(11) 0.44030(14) 0.0461(8) Uiso 1.000000 GR
H01d H 0.7225(3) 0.2583(15) 0.45369(16) 0.0461(8) Uiso 1.000000 GR
H01e H 0.8844(18) 0.3542(5) 0.4486(2) 0.0461(8) Uiso 1.000000 GR
C012 C 0.6584(3) 0.82639(19) 0.57094(13) 0.0227(4) Uani 1.000000 .
H012 H 0.6625(3) 0.89909(19) 0.55971(13) 0.0272(5) Uiso 1.000000 R
C013 C 0.2987(3) 0.0836(2) 0.66139(14) 0.0291(5) Uani 1.000000 .
H013 H 0.3056(3) 0.1646(2) 0.69435(14) 0.0349(6) Uiso 1.000000 R
C014 C 0.8848(4) 0.0267(2) 0.78859(18) 0.0462(7) Uani 1.000000 .
H01f H 0.910(3) -0.0391(9) 0.7529(5) 0.0694(11) Uiso 1.000000 GR
H01g H 0.9703(18) 0.0618(6) 0.8347(7) 0.0694(11) Uiso 1.000000 GR
H01h H 0.7801(9) -0.0026(14) 0.8049(11) 0.0694(11) Uiso 1.000000 GR
C015 C 0.7257(4) 0.9897(2) 0.9971(2) 0.0476(8) Uani 1.000000 .
H01i H 0.715(2) 1.0035(3) 0.9455(2) 0.0715(11) Uiso 1.000000 GR
H01j H 0.6603(18) 1.0300(3) 1.0298(11) 0.0715(11) Uiso 1.000000 GR
H01k H 0.8402(8) 1.0205(4) 1.0219(12) 0.0715(11) Uiso 1.000000 GR

loop_
_atom_site_aniso_label
_atom_site_aniso_U_11
_atom_site_aniso_U_22
_atom_site_aniso_U_33
_atom_site_aniso_U_12
_atom_site_aniso_U_13
_atom_site_aniso_U_23
Pt01 0.01106(4) 0.01475(4) 0.01282(4) 0.00436(3) 0.00209(2) 0.00412(3)
Cl02 0.0140(2) 0.0217(2) 0.0182(2) 0.00456(18) -0.00071(17) 0.00488(19)
Cl03 0.0180(2) 0.0239(3) 0.0213(2) 0.00514(19) 0.00344(19) 0.0121(2)
Cl04 0.0352(3) 0.0446(4) 0.0516(4) 0.0129(3) 0.0114(3) 0.0224(3)
Cl05 0.0752(5) 0.0309(3) 0.0381(3) 0.0179(3) 0.0133(3) 0.0187(3)
Cl06 0.0340(3) 0.0393(4) 0.0430(4) 0.0068(3) -0.0011(3) 0.0060(3)
N007 0.0157(8) 0.0169(8) 0.0170(8) 0.0062(7) 0.0052(6) 0.0057(7)
N008 0.0122(8) 0.0166(8) 0.0153(8) 0.0051(6) 0.0021(6) 0.0043(6)
N009 0.0122(8) 0.0185(8) 0.0147(8) 0.0052(6) 0.0014(6) 0.0042(6)
N00A 0.0176(8) 0.0187(9) 0.0162(8) 0.0080(7) 0.0046(7) 0.0070(7)
C00B 0.0156(9) 0.0152(9) 0.0168(9) 0.0056(7) 0.0058(7) 0.0065(7)
C00C 0.0115(9) 0.0171(10) 0.0159(9) 0.0031(7) 0.0013(7) 0.0031(7)
C00D 0.0126(9) 0.0182(10) 0.0153(9) 0.0029(7) 0.0017(7) 0.0066(8)
C00E 0.0147(9) 0.0187(10) 0.0190(10) 0.0048(8) 0.0014(8) 0.0062(8)
C00F 0.0182(10) 0.0247(11) 0.0208(10) 0.0075(8) 0.0058(8) 0.0083(9)
C00G 0.0304(12) 0.0215(11) 0.0194(10) 0.0105(9) 0.0064(9) 0.0061(8)
C00H 0.0131(9) 0.0209(10) 0.0172(9) 0.0044(8) 0.0043(7) 0.0103(8)
C00I 0.0126(9) 0.0327(12) 0.0239(10) 0.0062(9) 0.0037(8) 0.0162(9)
C00J 0.0160(9) 0.0203(10) 0.0180(9) 0.0052(8) 0.0033(8) 0.0077(8)
C00K 0.0264(11) 0.0207(11) 0.0241(10) 0.0112(9) 0.0110(9) 0.0097(9)
C00L 0.0368(14) 0.0265(12) 0.0305(12) 0.0171(11) 0.0056(10) 0.0052(10)
C00M 0.0189(10) 0.0220(11) 0.0162(9) 0.0029(8) 0.0024(8) 0.0064(8)
C00N 0.0186(10) 0.0178(10) 0.0173(9) 0.0061(8) 0.0043(8) 0.0036(8)
C00O 0.0181(10) 0.0189(10) 0.0248(11) 0.0049(8) 0.0049(8) 0.0045(8)
C00P 0.0165(10) 0.0292(12) 0.0195(10) 0.0011(9) -0.0003(8) 0.0106(9)
C00Q 0.0162(10) 0.0262(11) 0.0204(10) 0.0086(8) 0.0057(8) 0.0113(9)
C00R 0.0217(11) 0.0205(11) 0.0236(10) 0.0078(8) 0.0029(8) 0.0076(8)
C00S 0.0170(10) 0.0229(11) 0.0162(9) 0.0068(8) 0.0027(8) 0.0049(8)
C00T 0.0181(10) 0.0195(10) 0.0169(9) 0.0093(8) 0.0033(8) 0.0041(8)
C00U 0.0153(9) 0.0201(10) 0.0177(9) 0.0070(8) 0.0058(8) 0.0046(8)
C00V 0.0266(12) 0.0319(13) 0.0376(13) 0.0152(10) 0.0141(10) 0.0142(11)
C00W 0.0324(13) 0.0235(12) 0.0318(12) 0.0113(10) 0.0110(10) 0.0027(10)
C00X 0.0224(11) 0.0302(12) 0.0227(11) 0.0067(9) 0.0064(9) 0.0134(9)
C00Y 0.0234(11) 0.0305(12) 0.0237(11) 0.0140(9) 0.0052(9) 0.0062(9)
C00Z 0.0228(10) 0.0200(10) 0.0156(9) 0.0098(8) 0.0045(8) 0.0052(8)
C010 0.0203(10) 0.0218(11) 0.0197(10) 0.0086(8) 0.0056(8) 0.0065(8)
C011 0.0314(13) 0.0350(13) 0.0224(11) 0.0118(11) 0.0040(10) 0.0001(10)
C012 0.0247(11) 0.0205(11) 0.0267(11) 0.0067(9) 0.0043(9) 0.0133(9)
C013 0.0356(13) 0.0215(11) 0.0310(12) 0.0073(10) 0.0038(10) 0.0102(10)
C014 0.063(2) 0.0284(14) 0.0492(17) 0.0214(14) -0.0059(15) 0.0105(12)
C015 0.0534(18) 0.0240(13) 0.064(2) 0.0145(13) 0.0207(16) 0.0032(13)

loop_
_atom_type_symbol
_atom_type_scat_dispersion_real
_atom_type_scat_dispersion_imag
_atom_type_scat_Cromer_Mann_a1
_atom_type_scat_Cromer_Mann_a2
_atom_type_scat_Cromer_Mann_a3
_atom_type_scat_Cromer_Mann_a4
_atom_type_scat_Cromer_Mann_b1
_atom_type_scat_Cromer_Mann_b2
_atom_type_scat_Cromer_Mann_b3
_atom_type_scat_Cromer_Mann_b4
_atom_type_scat_Cromer_Mann_c
_atom_type_scat_source
_atom_type_scat_dispersion_source
H 0.00000 0.00000 0.49300 0.32291 0.14019 0.04081 10.51090 26.12570 3.14236 57.79970 0.0030380000826 'International Tables Volume C Table 6.1.1.4 (pp. 500-502)' 'Henke, Gullikson and Davis, At. Data and Nucl. Data Tables, 1993, 54, 2'
C 0.00347 0.00161 2.31000 1.02000 1.58860 0.86500 20.84390 10.20750 0.56870 51.65120 0.215599998832 'International Tables Volume C Table 6.1.1.4 (pp. 500-502)' 'Henke, Gullikson and Davis, At. Data and Nucl. Data Tables, 1993, 54, 2'
Cl 0.14873 0.16029 11.46040 7.19640 6.25560 1.64550 0.01040 1.16620 18.51940 47.77840 -9.55739974976 'International Tables Volume C Table 6.1.1.4 (pp. 500-502)' 'Henke, Gullikson and Davis, At. Data and Nucl. Data Tables, 1993, 54, 2'
Pt -1.63788 8.57892 27.00590 17.76390 15.71310 5.78370 1.51293 8.81174 0.42459 38.61030 11.6883001328 'International Tables Volume C Table 6.1.1.4 (pp. 500-502)' 'Henke, Gullikson and Davis, At. Data and Nucl. Data Tables, 1993, 54, 2'
N 0.00653 0.00323 12.21260 3.13220 2.01250 1.16630 0.00570 9.89330 28.99750 0.58260 -11.5290002823 'International Tables Volume C Table 6.1.1.4 (pp. 500-502)' 'Henke, Gullikson and Davis, At. Data and Nucl. Data Tables, 1993, 54, 2'

loop_
_geom_angle_atom_site_label_1
_geom_angle_atom_site_label_2
_geom_angle_atom_site_label_3
_geom_angle
Cl03 Pt01 Cl02 90.657(17)
C00B Pt01 Cl02 177.93(6)
C00B Pt01 Cl03 88.50(5)
C00C Pt01 Cl02 86.55(6)
C00C Pt01 Cl03 177.02(6)
C00C Pt01 C00B 94.32(8)
C00E N007 C00C 110.71(17)
C00N N007 C00C 126.22(16)
C00N N007 C00E 122.96(16)
C00H N008 C00B 110.19(16)
C00U N008 C00B 125.84(16)
C00U N008 C00H 123.33(16)
C00D N009 C00B 110.15(16)
C00T N009 C00B 126.65(16)
C00T N009 C00D 122.67(16)
C00J N00A C00C 110.35(16)
C00Z N00A C00C 125.70(16)
C00Z N00A C00J 123.29(17)
N008 C00B Pt01 127.66(14)
N009 C00B Pt01 125.82(15)
N009 C00B N008 106.52(16)
N007 C00C Pt01 127.65(15)
N00A C00C Pt01 125.94(14)
N00A C00C N007 106.27(16)
C00H C00D N009 106.67(17)
C00Q C00D N009 131.23(19)
C00Q C00D C00H 122.08(18)
C00F C00E N007 132.0(2)
C00J C00E N007 106.16(17)
C00J C00E C00F 121.89(19)
C00X C00F C00E 116.7(2)
C00T C00G C00L 112.05(18)
C00D C00H N008 106.46(17)
C00M C00H N008 131.8(2)
C00M C00H C00D 121.74(19)
C00Q C00I C00P 121.8(2)
C00E C00J N00A 106.51(17)
C00R C00J N00A 131.9(2)
C00R C00J C00E 121.61(19)
C010 C00K C00V 112.36(19)
C014 C00L C00G 112.3(2)
C00P C00M C00H 116.4(2)
C00S C00N N007 112.99(16)
C00W C00O C00U 111.19(17)
C00M C00P C00I 121.6(2)
C00I C00Q C00D 116.3(2)
C012 C00R C00J 116.3(2)
C00Y C00S C00N 112.14(17)
C00G C00T N009 111.91(16)
C00O C00U N008 114.70(16)
C015 C00W C00O 113.3(2)
C012 C00X C00F 121.5(2)
C011 C00Y C00S 113.22(19)
C010 C00Z N00A 112.52(17)
C00Z C010 C00K 111.19(18)
C00X C012 C00R 122.0(2)
Cl05 C013 Cl04 110.25(14)
Cl06 C013 Cl04 109.72(13)
Cl06 C013 Cl05 110.77(13)

loop_
_geom_bond_atom_site_label_1
_geom_bond_atom_site_label_2
_geom_bond_distance
Pt01 Cl02 2.3582(10)
Pt01 Cl03 2.3571(8)
Pt01 C00B 1.972(2)
Pt01 C00C 1.972(2)
Cl04 C013 1.764(3)
Cl05 C013 1.753(2)
Cl06 C013 1.760(3)
N007 C00C 1.358(2)
N007 C00E 1.394(3)
N007 C00N 1.466(3)
N008 C00B 1.363(3)
N008 C00H 1.395(3)
N008 C00U 1.462(3)
N009 C00B 1.360(3)
N009 C00D 1.396(3)
N009 C00T 1.469(3)
N00A C00C 1.361(3)
N00A C00J 1.395(2)
N00A C00Z 1.468(3)
C00D C00H 1.387(3)
C00D C00Q 1.389(3)
C00E C00F 1.391(3)
C00E C00J 1.391(3)
C00F C00X 1.387(3)
C00G C00L 1.524(3)
C00G C00T 1.522(3)
C00H C00M 1.391(3)
C00I C00P 1.397(3)
C00I C00Q 1.387(3)
C00J C00R 1.397(3)
C00K C00V 1.521(3)
C00K C010 1.524(3)
C00L C014 1.520(3)
C00M C00P 1.390(3)
C00N C00S 1.518(3)
C00O C00U 1.522(3)
C00O C00W 1.524(3)
C00R C012 1.391(3)
C00S C00Y 1.527(3)
C00W C015 1.518(3)
C00X C012 1.397(3)
C00Y C011 1.523(3)
C00Z C010 1.517(3)
